data_7010986
loop_
_publ_author_name
'Toshiaki Tsukuda'
'Takayoshi Suzuki'
'Sumio Kaizaki'

_publ_section_title
;
 Synthesis, spectroscopic and magnetic properties of lanthanide(III)
 complexes with a chelated imino nitroxide radical
;
_journal_issue 8
_journal_name_full 'J. Chem. Soc., Dalton Trans.'
_journal_page_first 1721
_journal_page_last 1726
_journal_paper_doi 10.1039/b106401k
_journal_year 2002
_chemical_formula_moiety 'C27 H19 F18 N3 O7 Sm '
_chemical_formula_sum 'C27 H19 F18 N3 O7 Sm'
_chemical_formula_weight 989.83
_space_group_IT_number 14
_symmetry_cell_setting monoclinic
_symmetry_Int_Tables_number 14
_symmetry_space_group_name_Hall '-P 2yn'
_symmetry_space_group_name_H-M 'P 1 21/n 1'
_atom_sites_solution_hydrogens geom
_atom_sites_solution_primary direct
_atom_sites_solution_secondary difmap
_audit_creation_date 2001-12-18
_audit_creation_method 'by CrystalStructure v2.00'
_cell_angle_alpha 90
_cell_angle_beta 98.72(4)
_cell_angle_gamma 90
_cell_formula_units_Z 4
_cell_length_a 12.258(5)
_cell_length_b 31.560(6)
_cell_length_c 9.619(5)
_cell_measurement_reflns_used 23
_cell_measurement_temperature 296.1
_cell_measurement_theta_max 15.0
_cell_measurement_theta_min 14.6
_cell_volume 3678(3)
_computing_cell_refinement 'MSC/AFC Diffractometer Control'
_computing_data_collection 'MSC/AFC Diffractometer Control'
_computing_data_reduction CrystalStructure
_computing_molecular_graphics 'ORTEP-3 Ver.1.07'
_computing_publication_material 'CrystalStructure Ver. 2.00'
_computing_structure_refinement SHELXL
_computing_structure_solution SIR92
_diffrn_measurement_device_type 'Rigaku AFC7R'
_diffrn_measurement_method \w-2\q
_diffrn_radiation_type 'Mo K\a'
_diffrn_radiation_wavelength 0.7107
_diffrn_reflns_av_R_equivalents 0.0364
_diffrn_reflns_av_sigmaI/netI 0.0572
_diffrn_reflns_limit_h_max 15
_diffrn_reflns_limit_h_min -15
_diffrn_reflns_limit_k_max 0
_diffrn_reflns_limit_k_min -41
_diffrn_reflns_limit_l_max 12
_diffrn_reflns_limit_l_min 0
_diffrn_reflns_number 9100
_diffrn_reflns_theta_max 27.50
_diffrn_reflns_theta_min 2.50
_diffrn_standards_decay_% -6.67
_diffrn_standards_interval_count 150
_diffrn_standards_number 3
_exptl_absorpt_coefficient_mu 1.736
_exptl_absorpt_correction_T_max 0.6614
_exptl_absorpt_correction_T_min 0.5440
_exptl_absorpt_correction_type
;
integration (Coppens, Leiserowitz & Rabinovich, 1965)
;
_exptl_absorpt_process_details Coppens_numerical
_exptl_crystal_colour red
_exptl_crystal_density_diffrn 1.787
_exptl_crystal_density_meas ?
_exptl_crystal_density_method .
_exptl_crystal_description prismatic
_exptl_crystal_size_max 0.40
_exptl_crystal_size_mid 0.32
_exptl_crystal_size_min 0.26
_refine_diff_density_max 0.866
_refine_diff_density_min -0.765
_refine_diff_density_rms 0.085
_refine_ls_extinction_method none
_refine_ls_goodness_of_fit_ref 1.032
_refine_ls_hydrogen_treatment mixed
_refine_ls_matrix_type full
_refine_ls_number_parameters 528
_refine_ls_number_reflns 8452
_refine_ls_number_restraints 0
_refine_ls_restrained_S_all 1.032
_refine_ls_R_factor_all 0.1085
_refine_ls_R_factor_gt 0.0440
_refine_ls_shift/su_max 0.003
_refine_ls_shift/su_mean 0.000
_refine_ls_structure_factor_coef Fsqd
_refine_ls_weighting_details 'calc w=1/[\s^2^(Fo^2^)+(0.0702P)^2^+1.8722P] where P=(Fo^2^+2Fc^2^)/3'
_refine_ls_weighting_scheme calc
_refine_ls_wR_factor_gt 0.1230
_refine_ls_wR_factor_ref 0.1464
_reflns_number_gt 4851
_reflns_number_total 8452
_cod_data_source_file b106401k.txt
_cod_data_source_block Sm(hfac)3(IM-2py)
_cod_depositor_comments
;
The following automatic conversions were performed:
'_atom_site_symetry_multiplicity' tag replaced with
'_atom_site_symmetry_multiplicity'.

Automatic conversion script
Id: cif_correct_tags 1440 2010-10-19 06:21:57Z saulius 
;
_cod_original_cell_volume 3678.2(2)
_cod_original_formula_sum 'C27 H19 F18 N3 O7 Sm '
_cod_database_code 7010986

loop_
_symmetry_equiv_pos_as_xyz
x,y,z
-x,-y,-z
-x+1/2,y+1/2,-z+1/2
x+1/2,-y+1/2,z+1/2

loop_
_atom_site_label
_atom_site_type_symbol
_atom_site_fract_x
_atom_site_fract_y
_atom_site_fract_z
_atom_site_U_iso_or_equiv
_atom_site_adp_type
_atom_site_occupancy
_atom_site_symmetry_multiplicity
_atom_site_calc_flag
_atom_site_refinement_flags
_atom_site_disorder_assembly
_atom_site_disorder_group
Sm1 Sm -0.77769(2) -0.138383(9) -0.66360(3) 0.05736(11) Uani 1 1 d . . .
F1 F -1.1347(5) -0.1715(3) -0.3501(9) 0.201(4) Uani 1 1 d . . .
F2 F -1.1390(5) -0.1178(3) -0.4776(9) 0.174(3) Uani 1 1 d . . .
F3 F -1.1598(5) -0.1776(3) -0.5714(10) 0.193(4) Uani 1 1 d . . .
F4 F -0.6979(7) -0.2376(3) -0.2358(8) 0.181(3) Uani 1 1 d . . .
F5 F -0.6433(6) -0.1772(3) -0.1868(6) 0.191(4) Uani 1 1 d . . .
F6 F -0.7864(6) -0.2006(3) -0.1109(6) 0.200(4) Uani 1 1 d . . .
F7 F -0.8910(8) -0.0223(3) -0.3698(10) 0.206(4) Uani 1 1 d . . .
F8 F -0.7480(7) 0.0156(3) -0.3474(10) 0.253(6) Uani 1 1 d . . .
F9 F -0.8503(7) 0.0114(2) -0.5352(10) 0.194(4) Uani 1 1 d . . .
F10 F -0.3921(7) -0.0974(6) -0.4923(16) 0.324(10) Uani 1 1 d . . .
F11 F -0.4060(4) -0.05116(18) -0.3540(10) 0.203(4) Uani 1 1 d . . .
F12 F -0.4215(10) -0.1127(3) -0.321(2) 0.364(12) Uani 1 1 d . . .
F13 F -0.4995(11) -0.0512(3) -0.9886(16) 0.276(7) Uani 1 1 d . . .
F14 F -0.6517(9) -0.0352(5) -1.0091(19) 0.338(11) Uani 1 1 d . . .
F15 F -0.5571(15) -0.0240(3) -0.8379(12) 0.299(9) Uani 1 1 d . . .
F16 F -0.5308(8) -0.2322(3) -0.9061(14) 0.248(5) Uani 1 1 d . . .
F17 F -0.4115(7) -0.1936(3) -0.9182(11) 0.231(5) Uani 1 1 d . . .
F18 F -0.4370(9) -0.2169(4) -0.7295(8) 0.277(7) Uani 1 1 d . . .
O1 O -1.1692(5) -0.17646(18) -1.0452(7) 0.120(2) Uani 1 1 d . . .
O2 O -0.9530(4) -0.14730(16) -0.5796(5) 0.0788(12) Uani 1 1 d . . .
O3 O -0.7494(4) -0.17818(15) -0.4523(5) 0.0775(12) Uani 1 1 d . . .
O4 O -0.8032(3) -0.07506(14) -0.5448(5) 0.0775(12) Uani 1 1 d . . .
O5 O -0.6020(3) -0.11636(14) -0.5335(5) 0.0764(12) Uani 1 1 d . . .
O6 O -0.7010(4) -0.09218(15) -0.8161(5) 0.0804(12) Uani 1 1 d . . .
O7 O -0.6389(3) -0.17653(13) -0.7560(5) 0.0715(11) Uani 1 1 d . . .
N1 N -0.9376(4) -0.12813(15) -0.8691(5) 0.0657(13) Uani 1 1 d . . .
N2 N -1.0969(5) -0.15037(19) -0.9913(7) 0.0865(18) Uani 1 1 d . . .
N3 N -0.8667(4) -0.20621(14) -0.7783(5) 0.0607(12) Uani 1 1 d . . .
C1 C -0.9947(5) -0.16092(19) -0.9121(6) 0.0633(14) Uani 1 1 d . . .
C2 C -0.9584(4) -0.20444(18) -0.8764(6) 0.0581(13) Uani 1 1 d . . .
C3 C -1.0086(6) -0.2410(2) -0.9342(8) 0.0807(19) Uani 1 1 d . . .
H1 H -1.0712 -0.2394 -1.0021 0.09(2) Uiso 1 1 calc R . .
C4 C -0.9652(6) -0.2796(2) -0.8903(8) 0.091(2) Uani 1 1 d . . .
H2 H -0.9986 -0.3043 -0.9280 0.11(2) Uiso 1 1 calc R . .
C5 C -0.8738(6) -0.2817(2) -0.7923(8) 0.084(2) Uani 1 1 d . . .
H3 H -0.8434 -0.3077 -0.7621 0.10(2) Uiso 1 1 calc R . .
C6 C -0.8270(5) -0.2443(2) -0.7383(8) 0.0785(19) Uani 1 1 d . . .
H4 H -0.7644 -0.2458 -0.6705 0.09(2) Uiso 1 1 calc R . .
C7 C -0.9948(6) -0.0894(2) -0.9368(7) 0.083(2) Uani 1 1 d . . .
C8 C -1.1163(8) -0.1041(3) -0.9764(9) 0.105(3) Uani 1 1 d . . .
C9 C -0.9366(10) -0.0797(3) -1.0654(10) 0.121(3) Uani 1 1 d . . .
H5 H -0.8596 -0.0746 -1.0341 0.20(6) Uiso 1 1 calc R . .
H6 H -0.9693 -0.0551 -1.1133 0.11(3) Uiso 1 1 calc R . .
H7 H -0.9447 -0.1035 -1.1284 0.11(3) Uiso 1 1 calc R . .
C10 C -0.9803(9) -0.0528(2) -0.8339(11) 0.120(4) Uani 1 1 d . . .
H8 H -0.9035 -0.0456 -0.8129 0.12(3) Uiso 1 1 calc R . .
H9 H -1.0069 -0.0609 -0.7488 0.08(3) Uiso 1 1 calc R . .
H10 H -1.0213 -0.0288 -0.8746 0.079(19) Uiso 1 1 calc R . .
C11 C -1.1796(11) -0.0869(4) -1.1107(14) 0.163(6) Uani 1 1 d . . .
H11 H -1.1847 -0.0566 -1.1041 0.10(3) Uiso 1 1 calc R . .
H12 H -1.2524 -0.0989 -1.1257 0.27(9) Uiso 1 1 calc R . .
H13 H -1.1420 -0.0941 -1.1880 0.13(4) Uiso 1 1 calc R . .
C12 C -1.1852(9) -0.0999(4) -0.8594(15) 0.151(5) Uani 1 1 d . . .
H14 H -1.2022 -0.0705 -0.8470 0.22(7) Uiso 1 1 calc R . .
H15 H -1.1447 -0.1108 -0.7737 0.12(3) Uiso 1 1 calc R . .
H16 H -1.2525 -0.1156 -0.8833 0.26(8) Uiso 1 1 calc R . .
C13 C -1.1053(8) -0.1566(4) -0.4675(13) 0.116(3) Uani 1 1 d . . .
C14 C -0.9810(6) -0.1596(2) -0.4694(9) 0.0774(19) Uani 1 1 d . . .
C15 C -0.9126(6) -0.1748(2) -0.3512(8) 0.086(2) Uani 1 1 d . . .
H17 H -0.9422 -0.1798 -0.2692 0.09(2) Uiso 1 1 calc R . .
C16 C -0.8031(6) -0.1825(2) -0.3527(7) 0.0775(18) Uani 1 1 d . . .
C17 C -0.7333(9) -0.1987(4) -0.2180(11) 0.121(3) Uani 1 1 d . . .
C18 C -0.8064(9) -0.0107(4) -0.4275(16) 0.136(4) Uani 1 1 d . . .
C19 C -0.7447(6) -0.0489(2) -0.4729(8) 0.083(2) Uani 1 1 d . . .
C20 C -0.6322(6) -0.0508(2) -0.4282(9) 0.100(3) Uani 1 1 d . . .
H18 H -0.5973 -0.0287 -0.3749 0.10(2) Uiso 1 1 calc R . .
C21 C -0.5706(5) -0.0851(2) -0.4614(8) 0.0793(19) Uani 1 1 d . . .
C22 C -0.4493(7) -0.0845(4) -0.397(2) 0.166(6) Uani 1 1 d . . .
C23 C -0.5824(13) -0.0515(4) -0.934(2) 0.154(5) Uani 1 1 d . . .
C24 C -0.6127(7) -0.0927(2) -0.8659(9) 0.091(2) Uani 1 1 d . . .
C25 C -0.5409(7) -0.1264(3) -0.8721(9) 0.094(2) Uani 1 1 d . . .
H19 H -0.4775 -0.1223 -0.9127 0.09(2) Uiso 1 1 calc R . .
C26 C -0.5613(5) -0.1663(2) -0.8186(8) 0.0741(17) Uani 1 1 d . . .
C27 C -0.4801(9) -0.2008(4) -0.8364(14) 0.120(3) Uani 1 1 d . . .

loop_
_atom_site_aniso_label
_atom_site_aniso_U_11
_atom_site_aniso_U_22
_atom_site_aniso_U_33
_atom_site_aniso_U_12
_atom_site_aniso_U_13
_atom_site_aniso_U_23
Sm1 0.0503(2) 0.0571(2) 0.0628(2) -0.0032(1) 0.0024(1) -0.0036(1)
F1 0.114(5) 0.28(1) 0.236(8) 0.007(5) 0.102(5) 0.070(7)
F2 0.121(5) 0.177(6) 0.239(8) 0.054(5) 0.077(5) 0.013(6)
F3 0.083(4) 0.229(8) 0.266(9) -0.053(4) 0.028(5) -0.082(7)
F4 0.193(7) 0.183(7) 0.163(6) 0.051(6) 0.015(5) 0.080(6)
F5 0.160(6) 0.29(1) 0.103(4) -0.078(6) -0.050(4) 0.044(5)
F6 0.168(6) 0.35(1) 0.091(4) 0.053(7) 0.037(4) 0.076(6)
F7 0.214(8) 0.169(7) 0.26(1) 0.053(6) 0.123(8) -0.043(7)
F8 0.177(6) 0.208(8) 0.34(1) 0.078(6) -0.062(7) -0.202(8)
F9 0.200(7) 0.113(5) 0.250(9) 0.081(5) -0.023(7) -0.030(5)
F10 0.061(4) 0.45(2) 0.45(2) -0.007(7) 0.001(8) -0.27(2)
F11 0.093(4) 0.109(4) 0.37(1) -0.010(3) -0.076(5) -0.084(6)
F12 0.20(1) 0.124(6) 0.66(3) -0.006(6) -0.27(2) 0.06(1)
F13 0.31(1) 0.141(6) 0.44(2) -0.015(7) 0.26(1) 0.093(9)
F14 0.187(9) 0.29(1) 0.51(2) -0.062(8) -0.04(1) 0.32(2)
F15 0.55(3) 0.116(6) 0.25(1) -0.14(1) 0.13(1) -0.001(7)
F16 0.203(9) 0.135(6) 0.40(2) 0.071(6) 0.03(1) -0.084(8)
F17 0.196(7) 0.202(8) 0.34(1) 0.066(6) 0.189(9) 0.030(8)
F18 0.31(1) 0.40(1) 0.122(5) 0.28(1) 0.036(6) 0.040(7)
O1 0.094(4) 0.102(4) 0.143(5) -0.004(3) -0.046(4) -0.013(4)
O2 0.060(2) 0.101(4) 0.076(3) -0.004(2) 0.014(2) -0.004(3)
O3 0.073(3) 0.092(3) 0.067(3) -0.005(2) 0.006(2) 0.012(2)
O4 0.064(2) 0.078(3) 0.086(3) 0.010(2) -0.003(2) -0.022(2)
O5 0.057(2) 0.065(3) 0.101(3) -0.000(2) -0.008(2) -0.014(2)
O6 0.077(3) 0.071(3) 0.096(3) -0.007(2) 0.022(3) 0.013(2)
O7 0.063(2) 0.060(2) 0.094(3) -0.009(2) 0.021(2) -0.005(2)
N1 0.071(3) 0.054(3) 0.068(3) 0.007(2) -0.002(2) -0.003(2)
N2 0.077(4) 0.079(4) 0.090(4) 0.009(3) -0.029(3) -0.014(3)
N3 0.052(2) 0.053(3) 0.075(3) 0.001(2) 0.001(2) -0.001(2)
C1 0.059(3) 0.065(4) 0.061(3) 0.004(3) -0.005(3) -0.008(3)
C2 0.057(3) 0.056(3) 0.062(3) -0.003(2) 0.010(3) -0.006(3)
C3 0.069(4) 0.077(4) 0.090(5) -0.014(3) -0.009(4) -0.012(4)
C4 0.098(5) 0.058(4) 0.112(6) -0.012(4) 0.002(5) -0.010(4)
C5 0.074(4) 0.056(4) 0.121(6) -0.006(3) 0.009(4) 0.002(4)
C6 0.060(4) 0.063(4) 0.106(5) 0.001(3) -0.006(4) 0.004(4)
C7 0.090(5) 0.066(4) 0.081(4) 0.012(3) -0.024(4) -0.001(3)
C8 0.105(6) 0.090(5) 0.106(6) 0.031(5) -0.030(5) -0.012(5)
C9 0.16(1) 0.088(6) 0.104(7) 0.014(6) 0.004(7) 0.036(6)
C10 0.132(8) 0.072(5) 0.138(9) 0.028(5) -0.040(7) -0.013(5)
C11 0.16(1) 0.110(8) 0.18(1) 0.045(8) -0.09(1) -0.009(8)
C12 0.085(6) 0.15(1) 0.21(1) 0.036(7) 0.018(8) -0.04(1)
C13 0.082(6) 0.118(7) 0.16(1) -0.001(6) 0.048(6) 0.004(7)
C14 0.071(4) 0.071(4) 0.096(5) -0.014(3) 0.031(4) -0.016(4)
C15 0.096(5) 0.089(5) 0.078(5) -0.017(4) 0.030(4) 0.006(4)
C16 0.083(4) 0.079(4) 0.072(4) -0.012(4) 0.013(4) 0.003(3)
C17 0.119(8) 0.147(9) 0.094(7) -0.009(7) 0.004(6) 0.035(7)
C18 0.093(7) 0.130(9) 0.18(1) 0.023(6) 0.001(7) -0.081(9)
C19 0.087(5) 0.068(4) 0.089(5) 0.011(3) -0.002(4) -0.023(4)
C20 0.089(5) 0.071(4) 0.127(7) 0.006(4) -0.030(5) -0.034(4)
C21 0.061(4) 0.067(4) 0.100(5) -0.007(3) -0.019(3) -0.003(4)
C22 0.059(5) 0.096(7) 0.32(2) 0.026(5) -0.038(8) -0.08(1)
C23 0.14(1) 0.087(7) 0.25(2) -0.027(7) 0.06(1) 0.04(1)
C24 0.095(5) 0.076(5) 0.102(6) -0.024(4) 0.015(4) 0.014(4)
C25 0.080(5) 0.096(6) 0.114(6) -0.020(4) 0.037(5) 0.002(5)
C26 0.065(4) 0.073(4) 0.086(5) -0.005(3) 0.015(3) -0.010(3)
C27 0.097(6) 0.122(8) 0.149(9) 0.030(6) 0.045(7) -0.001(7)

loop_
_atom_type_symbol
_atom_type_description
_atom_type_scat_dispersion_real
_atom_type_scat_dispersion_imag
_atom_type_scat_source
Sm Sm -0.158 3.668
;
International Tables for Crystallography
(1992, Vol. C, Tables 4.2.6.8 and 6.1.1.4)
;
C C 0.006 0.003
;
International Tables for Crystallography
(1992, Vol. C, Tables 4.2.6.8 and 6.1.1.4)
;
N N 0.011 0.006
;
International Tables for Crystallography
(1992, Vol. C, Tables 4.2.6.8 and 6.1.1.4)
;
O O 0.017 0.010
;
International Tables for Crystallography
(1992, Vol. C, Tables 4.2.6.8 and 6.1.1.4)
;
F F 0.026 0.016
;
International Tables for Crystallography
(1992, Vol. C, Tables 4.2.6.8 and 6.1.1.4)
;
H H 0.000 0.000
;
International Tables for Crystallography
(1992, Vol. C, Table 6.1.1.4)
;

loop_
_geom_angle_atom_site_label_1
_geom_angle_atom_site_label_2
_geom_angle_atom_site_label_3
_geom_angle
_geom_angle_site_symmetry_1
_geom_angle_site_symmetry_3
_geom_angle_publ_flag
O4 Sm1 O6 82.63(17) . . ?
O4 Sm1 O7 140.63(14) . . ?
O6 Sm1 O7 72.78(16) . . ?
O4 Sm1 O3 92.67(16) . . ?
O6 Sm1 O3 147.09(16) . . ?
O7 Sm1 O3 91.86(16) . . ?
O4 Sm1 O5 71.18(15) . . ?
O6 Sm1 O5 74.79(17) . . ?
O7 Sm1 O5 72.94(15) . . ?
O3 Sm1 O5 72.88(16) . . ?
O4 Sm1 O2 75.30(16) . . ?
O6 Sm1 O2 137.31(17) . . ?
O7 Sm1 O2 142.27(15) . . ?
O3 Sm1 O2 71.01(16) . . ?
O5 Sm1 O2 128.64(16) . . ?
O4 Sm1 N3 146.94(15) . . ?
O6 Sm1 N3 115.46(16) . . ?
O7 Sm1 N3 72.42(14) . . ?
O3 Sm1 N3 85.66(16) . . ?
O5 Sm1 N3 138.23(14) . . ?
O2 Sm1 N3 72.95(15) . . ?
O4 Sm1 N1 97.15(15) . . ?
O6 Sm1 N1 76.99(17) . . ?
O7 Sm1 N1 106.36(16) . . ?
O3 Sm1 N1 135.88(16) . . ?
O5 Sm1 N1 150.57(17) . . ?
O2 Sm1 N1 70.22(17) . . ?
N3 Sm1 N1 63.46(15) . . ?
C14 O2 Sm1 134.7(5) . . ?
C16 O3 Sm1 133.6(5) . . ?
C19 O4 Sm1 137.2(4) . . ?
C21 O5 Sm1 134.2(4) . . ?
C24 O6 Sm1 132.8(5) . . ?
C26 O7 Sm1 134.2(4) . . ?
C1 N1 C7 108.6(5) . . ?
C1 N1 Sm1 117.3(4) . . ?
C7 N1 Sm1 133.0(4) . . ?
O1 N2 C1 125.6(6) . . ?
O1 N2 C8 124.5(6) . . ?
C1 N2 C8 108.8(5) . . ?
C6 N3 C2 117.8(5) . . ?
C6 N3 Sm1 121.0(4) . . ?
C2 N3 Sm1 121.1(4) . . ?
N1 C1 N2 112.5(5) . . ?
N1 C1 C2 123.2(5) . . ?
N2 C1 C2 124.3(5) . . ?
N3 C2 C3 121.1(6) . . ?
N3 C2 C1 113.1(5) . . ?
C3 C2 C1 125.8(5) . . ?
C4 C3 C2 119.2(6) . . ?
C4 C3 H1 120.4 . . ?
C2 C3 H1 120.4 . . ?
C5 C4 C3 120.1(6) . . ?
C5 C4 H2 119.9 . . ?
C3 C4 H2 119.9 . . ?
C4 C5 C6 118.2(7) . . ?
C4 C5 H3 120.9 . . ?
C6 C5 H3 120.9 . . ?
N3 C6 C5 123.4(6) . . ?
N3 C6 H4 118.3 . . ?
C5 C6 H4 118.3 . . ?
N1 C7 C10 109.6(6) . . ?
N1 C7 C9 105.3(6) . . ?
C10 C7 C9 110.4(8) . . ?
N1 C7 C8 103.4(6) . . ?
C10 C7 C8 113.7(7) . . ?
C9 C7 C8 113.9(7) . . ?
N2 C8 C11 109.9(7) . . ?
N2 C8 C12 105.9(9) . . ?
C11 C8 C12 109.5(10) . . ?
N2 C8 C7 98.9(6) . . ?
C11 C8 C7 117.0(10) . . ?
C12 C8 C7 114.5(8) . . ?
C7 C9 H5 109.5 . . ?
C7 C9 H6 109.5 . . ?
H5 C9 H6 109.5 . . ?
C7 C9 H7 109.5 . . ?
H5 C9 H7 109.5 . . ?
H6 C9 H7 109.5 . . ?
C7 C10 H8 109.5 . . ?
C7 C10 H9 109.5 . . ?
H8 C10 H9 109.5 . . ?
C7 C10 H10 109.5 . . ?
H8 C10 H10 109.5 . . ?
H9 C10 H10 109.5 . . ?
C8 C11 H11 109.5 . . ?
C8 C11 H12 109.5 . . ?
H11 C11 H12 109.5 . . ?
C8 C11 H13 109.5 . . ?
H11 C11 H13 109.5 . . ?
H12 C11 H13 109.5 . . ?
C8 C12 H14 109.5 . . ?
C8 C12 H15 109.5 . . ?
H14 C12 H15 109.5 . . ?
C8 C12 H16 109.5 . . ?
H14 C12 H16 109.5 . . ?
H15 C12 H16 109.5 . . ?
F2 C13 F3 107.7(10) . . ?
F2 C13 F1 106.1(9) . . ?
F3 C13 F1 107.5(10) . . ?
F2 C13 C14 111.5(8) . . ?
F3 C13 C14 110.9(8) . . ?
F1 C13 C14 112.9(9) . . ?
O2 C14 C15 127.1(7) . . ?
O2 C14 C13 113.6(8) . . ?
C15 C14 C13 119.3(8) . . ?
C16 C15 C14 121.6(7) . . ?
C16 C15 H17 119.2 . . ?
C14 C15 H17 119.2 . . ?
O3 C16 C15 128.4(7) . . ?
O3 C16 C17 113.2(7) . . ?
C15 C16 C17 118.4(7) . . ?
F5 C17 F6 110.6(10) . . ?
F5 C17 F4 103.5(10) . . ?
F6 C17 F4 105.9(10) . . ?
F5 C17 C16 111.6(8) . . ?
F6 C17 C16 113.8(9) . . ?
F4 C17 C16 110.7(9) . . ?
F8 C18 F9 104.9(13) . . ?
F8 C18 F7 109.6(12) . . ?
F9 C18 F7 103.3(9) . . ?
F8 C18 C19 115.5(8) . . ?
F9 C18 C19 111.3(10) . . ?
F7 C18 C19 111.4(11) . . ?
O4 C19 C20 127.8(6) . . ?
O4 C19 C18 114.7(7) . . ?
C20 C19 C18 117.5(7) . . ?
C19 C20 C21 121.1(6) . . ?
C19 C20 H18 119.5 . . ?
C21 C20 H18 119.5 . . ?
O5 C21 C20 128.4(6) . . ?
O5 C21 C22 116.1(7) . . ?
C20 C21 C22 115.5(7) . . ?
F12 C22 F11 112.1(14) . . ?
F12 C22 F10 93.7(11) . . ?
F11 C22 F10 104.6(16) . . ?
F12 C22 C21 114.9(14) . . ?
F11 C22 C21 119.7(8) . . ?
F10 C22 C21 107.7(13) . . ?
F14 C23 F13 108.1(19) . . ?
F14 C23 F15 103.1(15) . . ?
F13 C23 F15 100.5(14) . . ?
F14 C23 C24 116.4(12) . . ?
F13 C23 C24 117.9(12) . . ?
F15 C23 C24 108.6(15) . . ?
O6 C24 C25 128.3(7) . . ?
O6 C24 C23 115.8(9) . . ?
C25 C24 C23 115.9(9) . . ?
C24 C25 C26 121.6(7) . . ?
C24 C25 H19 119.2 . . ?
C26 C25 H19 119.2 . . ?
O7 C26 C25 127.3(7) . . ?
O7 C26 C27 115.9(7) . . ?
C25 C26 C27 116.8(7) . . ?
F18 C27 F17 111.4(11) . . ?
F18 C27 F16 103.4(12) . . ?
F17 C27 F16 97.3(11) . . ?
F18 C27 C26 115.1(10) . . ?
F17 C27 C26 117.3(10) . . ?
F16 C27 C26 109.7(9) . . ?

loop_
_geom_bond_atom_site_label_1
_geom_bond_atom_site_label_2
_geom_bond_distance
_geom_bond_site_symmetry_2
_geom_bond_publ_flag
Sm1 O4 2.347(4) . ?
Sm1 O6 2.362(4) . ?
Sm1 O7 2.365(4) . ?
Sm1 O3 2.370(4) . ?
Sm1 O5 2.422(4) . ?
Sm1 O2 2.424(5) . ?
Sm1 N3 2.574(5) . ?
Sm1 N1 2.585(5) . ?
F1 C13 1.323(12) . ?
F2 C13 1.290(12) . ?
F3 C13 1.296(12) . ?
F4 C17 1.321(13) . ?
F5 C17 1.292(11) . ?
F6 C17 1.301(11) . ?
F7 C18 1.301(14) . ?
F8 C18 1.277(11) . ?
F9 C18 1.297(15) . ?
F10 C22 1.304(18) . ?
F11 C22 1.222(10) . ?
F12 C22 1.166(19) . ?
F13 C23 1.213(14) . ?
F14 C23 1.151(16) . ?
F15 C23 1.270(18) . ?
F16 C27 1.302(13) . ?
F17 C27 1.256(11) . ?
F18 C27 1.197(12) . ?
O1 N2 1.263(7) . ?
O2 C14 1.226(8) . ?
O3 C16 1.249(8) . ?
O4 C19 1.234(8) . ?
O5 C21 1.234(7) . ?
O6 C24 1.248(9) . ?
O7 C26 1.242(7) . ?
N1 C1 1.282(7) . ?
N1 C7 1.506(8) . ?
N2 C1 1.403(7) . ?
N2 C8 1.491(10) . ?
N3 C6 1.333(7) . ?
N3 C2 1.354(7) . ?
C1 C2 1.469(8) . ?
C2 C3 1.385(8) . ?
C3 C4 1.369(9) . ?
C3 H1 0.9300 . ?
C4 C5 1.352(10) . ?
C4 H2 0.9300 . ?
C5 C6 1.379(9) . ?
C5 H3 0.9300 . ?
C6 H4 0.9300 . ?
C7 C10 1.514(10) . ?
C7 C9 1.549(11) . ?
C7 C8 1.550(11) . ?
C8 C11 1.504(11) . ?
C8 C12 1.512(13) . ?
C9 H5 0.9600 . ?
C9 H6 0.9600 . ?
C9 H7 0.9600 . ?
C10 H8 0.9600 . ?
C10 H9 0.9600 . ?
C10 H10 0.9600 . ?
C11 H11 0.9600 . ?
C11 H12 0.9600 . ?
C11 H13 0.9600 . ?
C12 H14 0.9600 . ?
C12 H15 0.9600 . ?
C12 H16 0.9600 . ?
C13 C14 1.530(11) . ?
C14 C15 1.390(10) . ?
C15 C16 1.367(10) . ?
C15 H17 0.9300 . ?
C16 C17 1.528(11) . ?
C18 C19 1.521(11) . ?
C19 C20 1.382(10) . ?
C20 C21 1.383(9) . ?
C20 H18 0.9300 . ?
C21 C22 1.522(10) . ?
C23 C24 1.526(12) . ?
C24 C25 1.387(11) . ?
C25 C26 1.398(10) . ?
C25 H19 0.9300 . ?
C26 C27 1.502(11) . ?

loop_
_geom_torsion_atom_site_label_1
_geom_torsion_atom_site_label_2
_geom_torsion_atom_site_label_3
_geom_torsion_atom_site_label_4
_geom_torsion
_geom_torsion_site_symmetry_1
_geom_torsion_site_symmetry_2
_geom_torsion_site_symmetry_3
_geom_torsion_site_symmetry_4
_geom_torsion_publ_flag
O4 Sm1 O2 C14 -86.1(6) . . . . ?
O6 Sm1 O2 C14 -147.4(6) . . . . ?
O7 Sm1 O2 C14 79.2(7) . . . . ?
O3 Sm1 O2 C14 12.1(6) . . . . ?
O5 Sm1 O2 C14 -35.6(7) . . . . ?
N3 Sm1 O2 C14 103.3(6) . . . . ?
N1 Sm1 O2 C14 170.6(7) . . . . ?
O4 Sm1 O3 C16 52.9(6) . . . . ?
O6 Sm1 O3 C16 133.4(6) . . . . ?
O7 Sm1 O3 C16 -166.2(6) . . . . ?
O5 Sm1 O3 C16 122.3(6) . . . . ?
O2 Sm1 O3 C16 -20.6(6) . . . . ?
N3 Sm1 O3 C16 -94.0(6) . . . . ?
N1 Sm1 O3 C16 -50.2(7) . . . . ?
O6 Sm1 O4 C19 -70.7(7) . . . . ?
O7 Sm1 O4 C19 -19.6(9) . . . . ?
O3 Sm1 O4 C19 76.6(8) . . . . ?
O5 Sm1 O4 C19 5.7(7) . . . . ?
O2 Sm1 O4 C19 146.1(8) . . . . ?
N3 Sm1 O4 C19 162.7(7) . . . . ?
N1 Sm1 O4 C19 -146.5(7) . . . . ?
O4 Sm1 O5 C21 -4.1(7) . . . . ?
O6 Sm1 O5 C21 83.2(7) . . . . ?
O7 Sm1 O5 C21 159.5(7) . . . . ?
O3 Sm1 O5 C21 -103.1(7) . . . . ?
O2 Sm1 O5 C21 -56.1(7) . . . . ?
N3 Sm1 O5 C21 -165.4(6) . . . . ?
N1 Sm1 O5 C21 66.3(8) . . . . ?
O4 Sm1 O6 C24 130.6(7) . . . . ?
O7 Sm1 O6 C24 -18.3(6) . . . . ?
O3 Sm1 O6 C24 47.1(8) . . . . ?
O5 Sm1 O6 C24 58.1(7) . . . . ?
O2 Sm1 O6 C24 -170.6(6) . . . . ?
N3 Sm1 O6 C24 -78.5(7) . . . . ?
N1 Sm1 O6 C24 -130.3(7) . . . . ?
O4 Sm1 O7 C26 -38.5(7) . . . . ?
O6 Sm1 O7 C26 15.3(6) . . . . ?
O3 Sm1 O7 C26 -135.0(6) . . . . ?
O5 Sm1 O7 C26 -63.6(6) . . . . ?
O2 Sm1 O7 C26 164.3(5) . . . . ?
N3 Sm1 O7 C26 140.1(6) . . . . ?
N1 Sm1 O7 C26 85.7(6) . . . . ?
O4 Sm1 N1 C1 -140.6(5) . . . . ?
O6 Sm1 N1 C1 138.7(5) . . . . ?
O7 Sm1 N1 C1 71.3(5) . . . . ?
O3 Sm1 N1 C1 -39.2(6) . . . . ?
O5 Sm1 N1 C1 155.5(4) . . . . ?
O2 Sm1 N1 C1 -69.0(5) . . . . ?
N3 Sm1 N1 C1 11.2(4) . . . . ?
O4 Sm1 N1 C7 26.0(6) . . . . ?
O6 Sm1 N1 C7 -54.7(6) . . . . ?
O7 Sm1 N1 C7 -122.0(6) . . . . ?
O3 Sm1 N1 C7 127.4(6) . . . . ?
O5 Sm1 N1 C7 -37.9(8) . . . . ?
O2 Sm1 N1 C7 97.6(6) . . . . ?
N3 Sm1 N1 C7 177.9(7) . . . . ?
O4 Sm1 N3 C6 -124.8(5) . . . . ?
O6 Sm1 N3 C6 117.1(5) . . . . ?
O7 Sm1 N3 C6 56.8(5) . . . . ?
O3 Sm1 N3 C6 -36.6(5) . . . . ?
O5 Sm1 N3 C6 21.6(6) . . . . ?
O2 Sm1 N3 C6 -108.0(5) . . . . ?
N1 Sm1 N3 C6 176.0(5) . . . . ?
O4 Sm1 N3 C2 52.1(6) . . . . ?
O6 Sm1 N3 C2 -66.0(5) . . . . ?
O7 Sm1 N3 C2 -126.4(5) . . . . ?
O3 Sm1 N3 C2 140.3(4) . . . . ?
O5 Sm1 N3 C2 -161.6(4) . . . . ?
O2 Sm1 N3 C2 68.9(4) . . . . ?
N1 Sm1 N3 C2 -7.1(4) . . . . ?
C7 N1 C1 N2 -7.8(8) . . . . ?
Sm1 N1 C1 N2 161.9(4) . . . . ?
C7 N1 C1 C2 174.7(6) . . . . ?
Sm1 N1 C1 C2 -15.6(8) . . . . ?
O1 N2 C1 N1 -179.5(7) . . . . ?
C8 N2 C1 N1 -11.2(9) . . . . ?
O1 N2 C1 C2 -2.1(12) . . . . ?
C8 N2 C1 C2 166.2(7) . . . . ?
C6 N3 C2 C3 -0.6(9) . . . . ?
Sm1 N3 C2 C3 -177.5(5) . . . . ?
C6 N3 C2 C1 179.9(6) . . . . ?
Sm1 N3 C2 C1 3.0(7) . . . . ?
N1 C1 C2 N3 8.7(9) . . . . ?
N2 C1 C2 N3 -168.4(6) . . . . ?
N1 C1 C2 C3 -170.8(7) . . . . ?
N2 C1 C2 C3 12.1(10) . . . . ?
N3 C2 C3 C4 0.6(10) . . . . ?
C1 C2 C3 C4 180.0(7) . . . . ?
C2 C3 C4 C5 -0.4(12) . . . . ?
C3 C4 C5 C6 0.3(12) . . . . ?
C2 N3 C6 C5 0.5(10) . . . . ?
Sm1 N3 C6 C5 177.5(5) . . . . ?
C4 C5 C6 N3 -0.4(12) . . . . ?
C1 N1 C7 C10 144.2(7) . . . . ?
Sm1 N1 C7 C10 -23.3(10) . . . . ?
C1 N1 C7 C9 -97.1(7) . . . . ?
Sm1 N1 C7 C9 95.4(7) . . . . ?
C1 N1 C7 C8 22.7(8) . . . . ?
Sm1 N1 C7 C8 -144.8(5) . . . . ?
O1 N2 C8 C11 -44.9(14) . . . . ?
C1 N2 C8 C11 146.7(10) . . . . ?
O1 N2 C8 C12 73.2(10) . . . . ?
C1 N2 C8 C12 -95.2(9) . . . . ?
O1 N2 C8 C7 -168.0(8) . . . . ?
C1 N2 C8 C7 23.6(8) . . . . ?
N1 C7 C8 N2 -26.6(8) . . . . ?
C10 C7 C8 N2 -145.3(7) . . . . ?
C9 C7 C8 N2 87.1(8) . . . . ?
N1 C7 C8 C11 -144.4(8) . . . . ?
C10 C7 C8 C11 96.9(11) . . . . ?
C9 C7 C8 C11 -30.7(11) . . . . ?
N1 C7 C8 C12 85.4(9) . . . . ?
C10 C7 C8 C12 -33.2(11) . . . . ?
C9 C7 C8 C12 -160.8(8) . . . . ?
Sm1 O2 C14 C15 -2.4(11) . . . . ?
Sm1 O2 C14 C13 176.5(6) . . . . ?
F2 C13 C14 O2 -63.2(11) . . . . ?
F3 C13 C14 O2 56.9(11) . . . . ?
F1 C13 C14 O2 177.6(9) . . . . ?
F2 C13 C14 C15 115.9(10) . . . . ?
F3 C13 C14 C15 -124.0(10) . . . . ?
F1 C13 C14 C15 -3.4(13) . . . . ?
O2 C14 C15 C16 -8.4(12) . . . . ?
C13 C14 C15 C16 172.7(8) . . . . ?
Sm1 O3 C16 C15 20.7(11) . . . . ?
Sm1 O3 C16 C17 -159.5(6) . . . . ?
C14 C15 C16 O3 -0.7(13) . . . . ?
C14 C15 C16 C17 179.4(8) . . . . ?
O3 C16 C17 F5 49.4(13) . . . . ?
C15 C16 C17 F5 -130.7(10) . . . . ?
O3 C16 C17 F6 175.5(9) . . . . ?
C15 C16 C17 F6 -4.6(14) . . . . ?
O3 C16 C17 F4 -65.3(11) . . . . ?
C15 C16 C17 F4 114.6(10) . . . . ?
Sm1 O4 C19 C20 -4.9(14) . . . . ?
Sm1 O4 C19 C18 176.3(8) . . . . ?
F8 C18 C19 O4 176.7(12) . . . . ?
F9 C18 C19 O4 -63.8(14) . . . . ?
F7 C18 C19 O4 50.9(15) . . . . ?
F8 C18 C19 C20 -2.2(19) . . . . ?
F9 C18 C19 C20 117.2(10) . . . . ?
F7 C18 C19 C20 -128.1(10) . . . . ?
O4 C19 C20 C21 -0.7(15) . . . . ?
C18 C19 C20 C21 178.1(10) . . . . ?
Sm1 O5 C21 C20 1.7(13) . . . . ?
Sm1 O5 C21 C22 179.7(10) . . . . ?
C19 C20 C21 O5 2.1(15) . . . . ?
C19 C20 C21 C22 -175.8(12) . . . . ?
O5 C21 C22 F12 -60(2) . . . . ?
C20 C21 C22 F12 118.4(17) . . . . ?
O5 C21 C22 F11 162.2(15) . . . . ?
C20 C21 C22 F11 -20(2) . . . . ?
O5 C21 C22 F10 43(2) . . . . ?
C20 C21 C22 F10 -138.7(14) . . . . ?
Sm1 O6 C24 C25 16.2(13) . . . . ?
Sm1 O6 C24 C23 -166.4(10) . . . . ?
F14 C23 C24 O6 -46(3) . . . . ?
F13 C23 C24 O6 -177.1(16) . . . . ?
F15 C23 C24 O6 69.6(18) . . . . ?
F14 C23 C24 C25 132(2) . . . . ?
F13 C23 C24 C25 1(2) . . . . ?
F15 C23 C24 C25 -112.6(15) . . . . ?
O6 C24 C25 C26 -0.1(14) . . . . ?
C23 C24 C25 C26 -177.5(11) . . . . ?
Sm1 O7 C26 C25 -9.5(11) . . . . ?
Sm1 O7 C26 C27 169.6(7) . . . . ?
C24 C25 C26 O7 -3.4(13) . . . . ?
C24 C25 C26 C27 177.6(9) . . . . ?
O7 C26 C27 F18 -57.1(15) . . . . ?
C25 C26 C27 F18 122.0(12) . . . . ?
O7 C26 C27 F17 168.7(10) . . . . ?
C25 C26 C27 F17 -12.1(16) . . . . ?
O7 C26 C27 F16 59.0(13) . . . . ?
C25 C26 C27 F16 -121.9(11) . . . . ?
